data_4068630
loop_
_publ_author_name
'Dragonetti, Claudia'
'Carlucci, Lucia'
'D'Alfonso, Giuseppe'
'Lucenti, Elena'
'Macchi, Piero'
'Roberto, Dominique'
'Sironi, Angelo'
'Ugo, Renato'

_publ_section_title
;
 Synthesis, Spectroscopic, and X-ray Characterization of Rhenium Carbonyl
 Complexes with Different Silsesquioxanes, as Models That Mimic the
 Chemical Behavior and the Topology of the Silica Surface
;
_journal_coden_ASTM ORGND7
_journal_issue 9
_journal_name_full Organometallics
_journal_page_first 2668
_journal_page_last 2676
_journal_paper_doi 10.1021/om800991s
_journal_volume 28
_journal_year 2009
_chemical_formula_sum 'C128 H176 O58 Re8 Si16'
_chemical_formula_weight 4581.73
_space_group_IT_number 14
_symmetry_space_group_name_Hall '-P 2yn'
_symmetry_space_group_name_H-M 'P 1 21/n 1'
_atom_sites_solution_hydrogens geom
_atom_sites_solution_primary direct
_atom_sites_solution_secondary difmap
_audit_creation_date 2008-02-22T16:53:52-00:00
_audit_creation_method 'WinGX routine CIF_UPDATE'
_cell_angle_alpha 90.000
_cell_angle_beta 101.419(3)
_cell_angle_gamma 90.000
_cell_formula_units_Z 2
_cell_length_a 24.970(2)
_cell_length_b 13.3803(11)
_cell_length_c 30.148(3)
_cell_measurement_temperature 293(2)
_cell_volume 9873.2(15)
_computing_structure_refinement 'SHELXL-97 (Sheldrick, 1997)'
_diffrn_ambient_temperature 293(2)
_diffrn_measured_fraction_theta_full 0.95
_diffrn_measured_fraction_theta_max 0.95
_diffrn_radiation_monochromator graphite
_diffrn_radiation_type MoK\a
_diffrn_radiation_wavelength 0.71069
_diffrn_reflns_av_R_equivalents 0.132
_diffrn_reflns_av_unetI/netI 0.134
_diffrn_reflns_limit_h_max 34
_diffrn_reflns_limit_h_min -35
_diffrn_reflns_limit_k_max 18
_diffrn_reflns_limit_k_min -17
_diffrn_reflns_limit_l_max 41
_diffrn_reflns_limit_l_min -41
_diffrn_reflns_number 140952
_diffrn_reflns_theta_full 30.02
_diffrn_reflns_theta_max 30.02
_diffrn_reflns_theta_min 0.97
_exptl_absorpt_coefficient_mu 5.049
_exptl_absorpt_correction_T_max 0.4917
_exptl_absorpt_correction_T_min 0.4819
_exptl_absorpt_correction_type sphere
_exptl_absorpt_process_details
;
        Interpolation using  Int.Tab. Vol. C (1992) p. 523,Tab. 6.3.3.3
        for values of muR in the range 0-2.5, and Int.Tab. Vol.II (1959)
        p.302; Table 5.3.6 B for muR in the range 2.6-10.0.
The interpolation procedure of C.W.Dwiggins Jr (Acta Cryst.(1975)
        A31,146-148) is used with some modification.
;
_exptl_crystal_density_diffrn 1.541
_exptl_crystal_density_method 'not measured'
_exptl_crystal_F_000 4464
_refine_diff_density_max 1.421
_refine_diff_density_min -2.286
_refine_diff_density_rms 0.195
_refine_ls_extinction_method none
_refine_ls_goodness_of_fit_ref 1.008
_refine_ls_hydrogen_treatment constr
_refine_ls_matrix_type full
_refine_ls_number_parameters 946
_refine_ls_number_reflns 26524
_refine_ls_number_restraints 50
_refine_ls_restrained_S_all 1.008
_refine_ls_R_factor_all 0.1907
_refine_ls_R_factor_gt 0.067
_refine_ls_shift/su_max 0.006
_refine_ls_shift/su_mean 0
_refine_ls_structure_factor_coef Fsqd
_refine_ls_weighting_details 'calc w=1/[\s^2^(Fo^2^)+(0.1198P)^2^+0.0000P] where P=(Fo^2^+2Fc^2^)/3'
_refine_ls_weighting_scheme calc
_refine_ls_wR_factor_gt 0.1816
_refine_ls_wR_factor_ref 0.2415
_reflns_number_gt 11501
_reflns_number_total 26524
_reflns_threshold_expression >2sigma(I)
_cod_data_source_file om800991s_si_002.cif
_cod_data_source_block 7
_cod_original_cell_volume 9873.2(14)
_cod_database_code 4068630

loop_
_symmetry_equiv_pos_as_xyz
'x, y, z'
'-x+1/2, y+1/2, -z+1/2'
'-x, -y, -z'
'x-1/2, -y-1/2, z-1/2'

loop_
_atom_site_label
_atom_site_type_symbol
_atom_site_fract_x
_atom_site_fract_y
_atom_site_fract_z
_atom_site_U_iso_or_equiv
_atom_site_adp_type
_atom_site_occupancy
_atom_site_symmetry_multiplicity
_atom_site_calc_flag
_atom_site_refinement_flags
C11 C 0.7057(5) 0.9530(10) 0.4610(4) 0.060(3) Uani 1 1 d .
C12 C 0.7232(5) 1.0391(12) 0.3828(5) 0.073(4) Uani 1 1 d .
C13 C 0.7610(6) 1.2162(11) 0.4274(5) 0.072(4) Uani 1 1 d .
C14 C 0.8041(6) 1.0349(13) 0.4595(4) 0.082(4) Uani 1 1 d .
C21 C 0.7192(6) 1.2033(11) 0.5752(5) 0.077(4) Uani 1 1 d .
C22 C 0.6524(6) 1.0560(11) 0.5355(5) 0.067(3) Uani 1 1 d .
C23 C 0.6149(6) 1.2463(10) 0.5317(4) 0.064(3) Uani 1 1 d .
C24 C 0.7021(6) 1.3224(11) 0.4981(5) 0.070(4) Uani 1 1 d .
C31 C 0.4497(8) 1.3693(13) 0.0476(5) 0.094(5) Uani 1 1 d .
C32 C 0.3778(8) 1.2375(12) 0.1386(6) 0.095(5) Uani 1 1 d .
C33 C 0.3697(8) 1.2313(12) 0.0454(6) 0.098(5) Uani 1 1 d .
C34 C 0.4704(9) 1.2123(14) 0.1015(5) 0.115(7) Uani 1 1 d .
C41 C 0.3367(6) 1.4545(12) 0.1625(5) 0.081(4) Uani 1 1 d .
C42 C 0.4131(8) 1.5698(12) 0.0721(5) 0.091(5) Uani 1 1 d .
C43 C 0.3075(7) 1.5590(12) 0.0864(5) 0.092(5) Uani 1 1 d .
C44 C 0.3856(8) 1.6270(11) 0.1516(5) 0.092(5) Uani 1 1 d .
C101 C 0.5518(5) 1.0659(7) 0.3925(3) 0.056(3) Uani 1 1 d D
H101 H 0.5182 1.0898 0.3729 0.068 Uiso 1 1 calc R
C102 C 0.5354(6) 1.0242(10) 0.4355(4) 0.084(4) Uani 1 1 d D
H10A H 0.5677 0.9995 0.4559 0.101 Uiso 1 1 calc R
H10B H 0.5199 1.0775 0.4507 0.101 Uiso 1 1 calc R
C103 C 0.4940(6) 0.9401(10) 0.4244(6) 0.102(6) Uani 1 1 d D
H10C H 0.4847 0.9149 0.4521 0.123 Uiso 1 1 calc R
H10D H 0.4609 0.9651 0.4052 0.123 Uiso 1 1 calc R
C104 C 0.5179(6) 0.8565(10) 0.4004(5) 0.099(6) Uani 1 1 d D
H10E H 0.4912 0.8035 0.3923 0.118 Uiso 1 1 calc R
H10F H 0.5499 0.8288 0.4201 0.118 Uiso 1 1 calc R
C105 C 0.5334(6) 0.8996(11) 0.3580(5) 0.099(5) Uani 1 1 d D
H10G H 0.5005 0.9236 0.3382 0.119 Uiso 1 1 calc R
H10H H 0.5483 0.8464 0.3423 0.119 Uiso 1 1 calc R
C106 C 0.5748(5) 0.9849(8) 0.3665(5) 0.078(4) Uani 1 1 d D
H10I H 0.6093 0.961 0.3839 0.093 Uiso 1 1 calc R
H10J H 0.5811 1.0111 0.338 0.093 Uiso 1 1 calc R
C201 C 0.6851(5) 1.2974(10) 0.3028(4) 0.080(4) Uani 1 1 d D
H201 H 0.7105 1.2856 0.3316 0.095 Uiso 1 1 calc R
C202 C 0.6983(8) 1.4043(12) 0.2894(10) 0.192(14) Uani 1 1 d D
H20A H 0.6722 1.4242 0.2626 0.23 Uiso 1 1 calc R
H20B H 0.6948 1.45 0.3136 0.23 Uiso 1 1 calc R
C203 C 0.7561(9) 1.411(3) 0.2800(12) 0.47(5) Uani 1 1 d D
H20C H 0.7826 1.4075 0.3082 0.563 Uiso 1 1 calc R
H20D H 0.7608 1.4752 0.2659 0.563 Uiso 1 1 calc R
C204 C 0.7658(10) 1.326(2) 0.2486(9) 0.184(14) Uani 1 1 d D
H20E H 0.8043 1.3271 0.2474 0.221 Uiso 1 1 calc R
H20F H 0.7459 1.3428 0.2185 0.221 Uiso 1 1 calc R
C205 C 0.7515(9) 1.217(2) 0.2574(12) 0.208(14) Uani 1 1 d D
H20G H 0.7496 1.1782 0.23 0.249 Uiso 1 1 calc R
H20H H 0.7797 1.1887 0.2807 0.249 Uiso 1 1 calc R
C206 C 0.6965(8) 1.2128(15) 0.2723(9) 0.177(13) Uani 1 1 d D
H20I H 0.6678 1.2122 0.2455 0.212 Uiso 1 1 calc R
H20J H 0.6945 1.1501 0.2881 0.212 Uiso 1 1 calc R
C301 C 0.4739(4) 1.3669(7) 0.4495(3) 0.047(3) Uani 1 1 d D
H301 H 0.4983 1.3935 0.4765 0.057 Uiso 1 1 calc R
C302 C 0.4300(5) 1.4454(9) 0.4329(4) 0.068(3) Uani 1 1 d D
H30A H 0.4482 1.5076 0.4284 0.081 Uiso 1 1 calc R
H30B H 0.4098 1.4243 0.4035 0.081 Uiso 1 1 calc R
C303 C 0.3887(6) 1.4671(10) 0.4629(5) 0.095(5) Uani 1 1 d D
H30C H 0.4071 1.498 0.4909 0.114 Uiso 1 1 calc R
H30D H 0.3611 1.5131 0.4476 0.114 Uiso 1 1 calc R
C304 C 0.3621(5) 1.3702(11) 0.4731(6) 0.098(5) Uani 1 1 d D
H30E H 0.3413 1.342 0.4453 0.118 Uiso 1 1 calc R
H30F H 0.3372 1.383 0.4933 0.118 Uiso 1 1 calc R
C305 C 0.4061(5) 1.2962(10) 0.4950(5) 0.089(5) Uani 1 1 d D
H30G H 0.4262 1.324 0.5232 0.106 Uiso 1 1 calc R
H30H H 0.389 1.2346 0.502 0.106 Uiso 1 1 calc R
C306 C 0.4456(5) 1.2739(8) 0.4635(5) 0.068(4) Uani 1 1 d D
H30I H 0.4257 1.2413 0.4365 0.082 Uiso 1 1 calc R
H30J H 0.4733 1.2276 0.4785 0.082 Uiso 1 1 calc R
C401 C 0.6087(5) 1.5935(8) 0.3664(4) 0.064(3) Uani 1 1 d D
H401 H 0.5891 1.6391 0.3829 0.077 Uiso 1 1 calc R
C402 C 0.6230(7) 1.6534(9) 0.3270(4) 0.088(5) Uani 1 1 d D
H40A H 0.64 1.609 0.3084 0.105 Uiso 1 1 calc R
H40B H 0.5896 1.6787 0.3085 0.105 Uiso 1 1 calc R
C403 C 0.6614(6) 1.7409(11) 0.3422(6) 0.111(6) Uani 1 1 d D
H40C H 0.6715 1.7728 0.3162 0.133 Uiso 1 1 calc R
H40D H 0.6434 1.7901 0.3579 0.133 Uiso 1 1 calc R
C404 C 0.7119(7) 1.7009(14) 0.3737(6) 0.122(7) Uani 1 1 d D
H40E H 0.7372 1.7552 0.3837 0.146 Uiso 1 1 calc R
H40F H 0.7301 1.6526 0.3577 0.146 Uiso 1 1 calc R
C405 C 0.6952(8) 1.6514(13) 0.4145(6) 0.129(7) Uani 1 1 d D
H40G H 0.7276 1.632 0.4362 0.155 Uiso 1 1 calc R
H40H H 0.6748 1.6987 0.4291 0.155 Uiso 1 1 calc R
C406 C 0.6600(5) 1.5593(10) 0.3999(5) 0.090(5) Uani 1 1 d D
H40I H 0.6498 1.5279 0.426 0.108 Uiso 1 1 calc R
H40J H 0.6802 1.5112 0.3856 0.108 Uiso 1 1 calc R
C501 C 0.3734(6) 1.2259(11) 0.3177(6) 0.099(5) Uani 1 1 d D
H501 H 0.3552 1.2661 0.3376 0.118 Uiso 1 1 calc R
C502 C 0.3749(7) 1.1171(11) 0.3324(8) 0.133(8) Uani 1 1 d D
H50A H 0.3929 1.1123 0.3639 0.159 Uiso 1 1 calc R
H50B H 0.3961 1.079 0.3147 0.159 Uiso 1 1 calc R
C503 C 0.3172(9) 1.071(2) 0.3266(13) 0.28(3) Uani 1 1 d D
H50C H 0.3143 1.0259 0.3011 0.34 Uiso 1 1 calc R
H50D H 0.3184 1.0293 0.353 0.34 Uiso 1 1 calc R
C504 C 0.2620(13) 1.124(4) 0.3197(12) 0.37(3) Uani 1 1 d D
H50E H 0.2583 1.1716 0.3434 0.442 Uiso 1 1 calc R
H50F H 0.2305 1.0807 0.3124 0.442 Uiso 1 1 calc R
C505 C 0.2803(9) 1.171(4) 0.2784(15) 0.40(4) Uani 1 1 d D
H50G H 0.2548 1.2256 0.2695 0.485 Uiso 1 1 calc R
H50H H 0.2711 1.1211 0.2549 0.485 Uiso 1 1 calc R
C506 C 0.3357(10) 1.213(3) 0.2720(7) 0.36(4) Uani 1 1 d D
H50I H 0.3521 1.1678 0.2535 0.429 Uiso 1 1 calc R
H50J H 0.3302 1.2771 0.2567 0.429 Uiso 1 1 calc R
C601 C 0.5149(5) 1.0965(10) 0.2226(5) 0.078(4) Uani 1 1 d D
H601 H 0.504 1.1252 0.1923 0.093 Uiso 1 1 calc R
C602 C 0.4619(7) 1.0389(12) 0.2161(10) 0.166(11) Uani 1 1 d D
H60A H 0.4338 1.0758 0.1958 0.199 Uiso 1 1 calc R
H60B H 0.4506 1.0331 0.245 0.199 Uiso 1 1 calc R
C603 C 0.4667(9) 0.9348(12) 0.1969(10) 0.167(11) Uani 1 1 d D
H60C H 0.439 0.8932 0.206 0.201 Uiso 1 1 calc R
H60D H 0.4577 0.94 0.1642 0.201 Uiso 1 1 calc R
C604 C 0.5205(10) 0.8801(14) 0.2093(10) 0.200(14) Uani 1 1 d D
H60E H 0.5206 0.822 0.1901 0.24 Uiso 1 1 calc R
H60F H 0.5266 0.8581 0.2406 0.24 Uiso 1 1 calc R
C605 C 0.5647(11) 0.9534(15) 0.2025(13) 0.26(2) Uani 1 1 d D
H60G H 0.5668 0.947 0.1709 0.316 Uiso 1 1 calc R
H60H H 0.5984 0.9254 0.2195 0.316 Uiso 1 1 calc R
C606 C 0.5690(7) 1.0660(15) 0.2122(10) 0.240(19) Uani 1 1 d D
H60I H 0.5983 1.0797 0.2378 0.288 Uiso 1 1 calc R
H60J H 0.5761 1.102 0.1861 0.288 Uiso 1 1 calc R
C701 C 0.4054(5) 1.6007(8) 0.2843(4) 0.069(4) Uani 1 1 d D
H701 H 0.3748 1.5978 0.2583 0.083 Uiso 1 1 calc R
C702 C 0.4316(5) 1.7032(7) 0.2845(5) 0.078(4) Uani 1 1 d D
H70A H 0.4443 1.7131 0.2565 0.094 Uiso 1 1 calc R
H70B H 0.4628 1.7072 0.3093 0.094 Uiso 1 1 calc R
C703 C 0.3908(7) 1.7847(10) 0.2897(7) 0.114(6) Uani 1 1 d D
H70C H 0.3623 1.7867 0.2627 0.137 Uiso 1 1 calc R
H70D H 0.4093 1.8488 0.2926 0.137 Uiso 1 1 calc R
C704 C 0.3650(8) 1.7681(14) 0.3308(7) 0.139(8) Uani 1 1 d D
H70E H 0.393 1.7712 0.3581 0.167 Uiso 1 1 calc R
H70F H 0.3386 1.8206 0.3323 0.167 Uiso 1 1 calc R
C705 C 0.3367(7) 1.6672(12) 0.3280(8) 0.134(8) Uani 1 1 d D
H70G H 0.3088 1.6624 0.3007 0.16 Uiso 1 1 calc R
H70H H 0.3198 1.6568 0.354 0.16 Uiso 1 1 calc R
C706 C 0.3819(7) 1.5910(11) 0.3274(5) 0.102(6) Uani 1 1 d D
H70I H 0.3675 1.5241 0.3291 0.122 Uiso 1 1 calc R
H70J H 0.4109 1.601 0.3536 0.122 Uiso 1 1 calc R
C801 C 0.5532(5) 1.4784(8) 0.1871(4) 0.067(3) Uani 1 1 d D
H801 H 0.5783 1.4711 0.2164 0.081 Uiso 1 1 calc R
C802 C 0.5793(6) 1.4292(11) 0.1509(5) 0.094(5) Uani 1 1 d D
H80A H 0.5546 1.4353 0.1218 0.113 Uiso 1 1 calc R
H80B H 0.5844 1.3585 0.1576 0.113 Uiso 1 1 calc R
C803 C 0.6344(6) 1.4760(14) 0.1478(8) 0.141(9) Uani 1 1 d D
H80C H 0.6604 1.4659 0.176 0.169 Uiso 1 1 calc R
H80D H 0.6489 1.445 0.1236 0.169 Uiso 1 1 calc R
C804 C 0.6254(9) 1.5873(14) 0.1386(7) 0.129(7) Uani 1 1 d D
H80E H 0.6599 1.6193 0.1376 0.155 Uiso 1 1 calc R
H80F H 0.6012 1.5967 0.1095 0.155 Uiso 1 1 calc R
C805 C 0.6004(7) 1.6350(15) 0.1755(8) 0.148(9) Uani 1 1 d D
H80G H 0.6247 1.6259 0.2046 0.178 Uiso 1 1 calc R
H80H H 0.596 1.7062 0.1699 0.178 Uiso 1 1 calc R
C806 C 0.5453(6) 1.5890(9) 0.1770(7) 0.100(5) Uani 1 1 d D
H80I H 0.5206 1.5984 0.1482 0.12 Uiso 1 1 calc R
H80J H 0.5296 1.6211 0.2003 0.12 Uiso 1 1 calc R
O1 O 0.6526(3) 1.1537(5) 0.4441(2) 0.0480(17) Uani 1 1 d .
O2 O 0.4444(3) 1.4204(6) 0.1429(3) 0.060(2) Uani 1 1 d .
O11 O 0.6955(5) 0.8766(8) 0.4706(4) 0.095(3) Uani 1 1 d .
O14 O 0.8485(4) 1.0081(11) 0.4698(4) 0.124(5) Uani 1 1 d .
O21 O 0.7447(5) 1.2111(10) 0.6105(4) 0.119(5) Uani 1 1 d .
O22 O 0.6377(5) 0.9856(9) 0.5466(4) 0.104(4) Uani 1 1 d .
O23 O 0.5765(4) 1.2795(8) 0.5407(3) 0.086(3) Uani 1 1 d .
O24 O 0.7147(5) 1.3997(8) 0.4911(4) 0.106(4) Uani 1 1 d .
O31 O 0.4706(7) 1.3992(12) 0.0199(6) 0.162(6) Uani 1 1 d .
O32 O 0.3585(6) 1.1950(10) 0.1646(4) 0.121(5) Uani 1 1 d .
O33 O 0.3412(7) 1.1870(10) 0.0176(5) 0.155(7) Uani 1 1 d .
O34 O 0.5051(8) 1.1549(13) 0.1053(5) 0.186(9) Uani 1 1 d .
O41 O 0.3145(5) 1.4210(9) 0.1893(4) 0.103(4) Uani 1 1 d .
O42 O 0.4326(6) 1.6131(11) 0.0477(5) 0.134(5) Uani 1 1 d .
O43 O 0.2646(5) 1.5905(10) 0.0660(4) 0.124(5) Uani 1 1 d .
O44 O 0.3955(7) 1.6985(9) 0.1712(5) 0.134(5) Uani 1 1 d .
O102 O 0.6188(3) 1.2163(6) 0.3607(2) 0.0542(19) Uani 1 1 d .
O103 O 0.5663(3) 1.2676(5) 0.4260(2) 0.0494(18) Uani 1 1 d .
O122 O 0.7186(5) 1.0114(9) 0.3467(4) 0.102(4) Uani 1 1 d .
O133 O 0.7794(6) 1.2856(9) 0.4172(4) 0.115(4) Uani 1 1 d .
O204 O 0.5966(3) 1.3981(5) 0.3303(3) 0.057(2) Uani 1 1 d .
O206 O 0.5722(3) 1.2467(7) 0.2755(3) 0.068(2) Uani 1 1 d .
O304 O 0.5385(3) 1.4433(5) 0.3907(3) 0.0519(18) Uani 1 1 d .
O305 O 0.4773(3) 1.2851(6) 0.3636(3) 0.057(2) Uani 1 1 d .
O407 O 0.5130(3) 1.5192(6) 0.3082(3) 0.066(2) Uani 1 1 d .
O506 O 0.4703(4) 1.2229(6) 0.2813(3) 0.065(2) Uani 1 1 d .
O507 O 0.4288(3) 1.3950(6) 0.2966(3) 0.059(2) Uani 1 1 d .
O608 O 0.4951(3) 1.3032(6) 0.2079(2) 0.057(2) Uani 1 1 d .
O708 O 0.4564(3) 1.4816(6) 0.2265(3) 0.058(2) Uani 1 1 d .
Re1 Re 0.731049(19) 1.08675(4) 0.444559(15) 0.05184(15) Uani 1 1 d .
Re2 Re 0.67877(2) 1.18630(4) 0.514882(15) 0.05475(15) Uani 1 1 d .
Re3 Re 0.41273(3) 1.30856(4) 0.092455(18) 0.06957(18) Uani 1 1 d .
Re4 Re 0.37330(2) 1.50906(4) 0.116746(17) 0.06373(17) Uani 1 1 d .
Si1 Si 0.59873(12) 1.1780(2) 0.40553(10) 0.0449(7) Uani 1 1 d .
Si2 Si 0.61603(12) 1.2896(2) 0.31768(10) 0.0423(7) Uani 1 1 d .
Si3 Si 0.51486(12) 1.3398(2) 0.40708(10) 0.0422(7) Uani 1 1 d .
Si4 Si 0.56254(12) 1.4861(2) 0.34821(10) 0.0436(7) Uani 1 1 d .
Si5 Si 0.43870(12) 1.2828(2) 0.31415(11) 0.0481(7) Uani 1 1 d .
Si6 Si 0.51320(13) 1.2199(2) 0.24750(10) 0.0483(7) Uani 1 1 d .
Si7 Si 0.45230(13) 1.4970(2) 0.27878(10) 0.0496(7) Uani 1 1 d .
Si8 Si 0.48581(13) 1.4185(3) 0.19153(10) 0.0517(8) Uani 1 1 d .

loop_
_atom_site_aniso_label
_atom_site_aniso_U_11
_atom_site_aniso_U_22
_atom_site_aniso_U_33
_atom_site_aniso_U_23
_atom_site_aniso_U_13
_atom_site_aniso_U_12
C11 0.071(9) 0.055(8) 0.053(7) -0.010(6) 0.010(6) 0.010(7)
C12 0.050(7) 0.108(11) 0.061(8) -0.003(8) 0.015(6) 0.009(8)
C13 0.078(10) 0.068(9) 0.067(9) 0.004(7) 0.011(7) -0.005(8)
C14 0.066(9) 0.128(13) 0.054(8) -0.013(8) 0.016(7) 0.016(9)
C21 0.074(9) 0.085(10) 0.072(9) -0.015(8) 0.015(8) 0.025(8)
C22 0.064(8) 0.071(9) 0.069(9) 0.008(7) 0.020(7) 0.004(7)
C23 0.061(8) 0.080(9) 0.052(7) -0.016(6) 0.010(6) 0.003(7)
C24 0.064(9) 0.068(9) 0.079(9) -0.006(7) 0.013(7) -0.006(7)
C31 0.126(14) 0.099(12) 0.067(9) 0.003(9) 0.045(10) 0.019(11)
C32 0.121(15) 0.072(10) 0.083(11) -0.008(9) -0.002(10) -0.012(10)
C33 0.134(15) 0.083(11) 0.071(10) -0.007(9) 0.007(10) 0.017(11)
C34 0.165(19) 0.107(13) 0.068(10) -0.021(9) 0.006(11) 0.066(13)
C41 0.068(9) 0.091(11) 0.083(11) 0.012(9) 0.015(8) -0.002(8)
C42 0.120(14) 0.086(11) 0.059(9) -0.001(8) 0.001(9) -0.011(10)
C43 0.098(12) 0.094(12) 0.076(10) -0.005(9) 0.000(9) 0.000(10)
C44 0.131(14) 0.047(8) 0.085(11) 0.012(8) -0.008(10) 0.018(9)
C101 0.061(7) 0.048(7) 0.061(7) 0.002(5) 0.015(6) 0.005(6)
C102 0.115(13) 0.078(10) 0.069(9) -0.014(7) 0.039(9) -0.025(9)
C103 0.123(14) 0.071(10) 0.127(15) 0.012(10) 0.059(12) -0.030(10)
C104 0.103(13) 0.067(10) 0.109(13) 0.016(9) -0.020(10) -0.029(9)
C105 0.111(13) 0.091(11) 0.090(12) -0.039(9) 0.004(10) -0.013(10)
C106 0.071(9) 0.066(9) 0.096(11) -0.026(8) 0.014(8) -0.016(7)
C201 0.052(8) 0.139(14) 0.053(7) 0.005(8) 0.025(6) -0.006(8)
C202 0.14(2) 0.15(2) 0.34(4) -0.06(2) 0.18(3) -0.049(16)
C203 0.30(5) 0.94(12) 0.22(4) -0.27(6) 0.19(4) -0.47(7)
C204 0.101(17) 0.34(4) 0.13(2) 0.07(2) 0.075(15) 0.02(2)
C205 0.15(2) 0.26(4) 0.25(4) 0.03(3) 0.14(3) 0.03(2)
C206 0.121(17) 0.17(2) 0.27(3) -0.11(2) 0.13(2) -0.038(16)
C301 0.048(6) 0.051(6) 0.047(6) 0.001(5) 0.019(5) 0.002(5)
C302 0.077(9) 0.062(8) 0.073(8) 0.009(6) 0.036(7) 0.009(7)
C303 0.098(12) 0.106(12) 0.090(11) 0.016(9) 0.039(10) 0.040(11)
C304 0.054(9) 0.128(14) 0.129(14) -0.009(12) 0.054(9) -0.003(10)
C305 0.096(12) 0.096(11) 0.090(11) 0.009(9) 0.056(9) -0.036(9)
C306 0.063(8) 0.064(8) 0.087(9) 0.012(7) 0.038(7) 0.005(7)
C401 0.089(9) 0.037(6) 0.078(8) -0.009(6) 0.049(8) -0.006(6)
C402 0.130(14) 0.058(8) 0.089(11) 0.014(7) 0.055(10) -0.015(9)
C403 0.109(14) 0.092(12) 0.152(18) 0.004(12) 0.076(14) -0.043(11)
C404 0.088(14) 0.126(16) 0.16(2) -0.034(14) 0.049(14) -0.052(12)
C405 0.086(13) 0.164(19) 0.128(17) -0.026(15) -0.003(12) -0.050(13)
C406 0.079(10) 0.106(12) 0.075(10) 0.000(9) -0.009(8) -0.043(9)
C501 0.049(8) 0.100(12) 0.137(15) 0.017(11) -0.005(9) -0.027(8)
C502 0.126(17) 0.115(16) 0.17(2) 0.019(14) 0.054(15) -0.038(13)
C503 0.26(4) 0.14(2) 0.54(7) 0.02(3) 0.31(5) -0.07(2)
C504 0.31(7) 0.49(10) 0.34(7) -0.12(6) 0.16(6) -0.04(6)
C505 0.11(2) 0.67(10) 0.37(6) 0.29(7) -0.09(3) -0.18(4)
C506 0.20(3) 0.49(7) 0.30(4) 0.28(5) -0.14(3) -0.22(4)
C601 0.079(10) 0.063(9) 0.087(10) -0.024(7) 0.008(8) 0.011(8)
C602 0.142(19) 0.069(12) 0.31(3) -0.079(17) 0.10(2) -0.024(12)
C603 0.15(2) 0.084(15) 0.27(3) -0.059(18) 0.05(2) -0.037(15)
C604 0.30(4) 0.070(15) 0.23(3) -0.030(17) 0.04(3) 0.03(2)
C605 0.14(2) 0.20(3) 0.47(6) -0.18(4) 0.13(3) -0.02(2)
C606 0.20(3) 0.16(2) 0.31(4) -0.16(3) -0.07(3) 0.08(2)
C701 0.059(8) 0.063(8) 0.084(9) 0.005(7) 0.012(7) 0.017(7)
C702 0.075(10) 0.058(8) 0.099(11) -0.003(7) 0.009(8) 0.009(7)
C703 0.116(15) 0.061(10) 0.17(2) 0.009(11) 0.030(14) 0.013(10)
C704 0.15(2) 0.137(19) 0.143(19) -0.014(15) 0.053(16) 0.067(16)
C705 0.143(18) 0.097(14) 0.19(2) 0.013(14) 0.108(17) 0.041(13)
C706 0.133(15) 0.081(11) 0.108(13) 0.011(9) 0.063(12) 0.034(10)
C801 0.065(8) 0.088(10) 0.048(7) 0.004(6) 0.010(6) 0.005(7)
C802 0.087(11) 0.100(12) 0.108(13) -0.012(10) 0.049(10) -0.011(9)
C803 0.071(12) 0.21(2) 0.16(2) 0.045(18) 0.057(13) 0.003(14)
C804 0.131(18) 0.129(17) 0.141(18) -0.009(14) 0.056(15) -0.037(14)
C805 0.127(17) 0.119(16) 0.22(3) -0.046(17) 0.093(18) -0.032(14)
C806 0.086(11) 0.081(11) 0.143(16) 0.010(10) 0.048(11) -0.010(9)
O1 0.043(4) 0.059(5) 0.041(4) -0.005(3) 0.006(3) 0.009(4)
O2 0.067(5) 0.061(5) 0.049(4) -0.002(4) 0.001(4) 0.012(4)
O11 0.135(10) 0.061(7) 0.085(7) -0.003(6) 0.010(7) -0.011(7)
O14 0.053(6) 0.209(15) 0.110(9) 0.012(9) 0.016(6) 0.050(8)
O21 0.090(8) 0.196(13) 0.058(6) -0.038(7) -0.015(6) 0.045(8)
O22 0.115(9) 0.093(8) 0.114(9) 0.032(7) 0.048(7) -0.002(7)
O23 0.072(7) 0.099(7) 0.093(7) -0.013(6) 0.030(6) 0.020(6)
O24 0.117(10) 0.064(7) 0.135(10) -0.006(7) 0.016(8) -0.021(7)
O31 0.180(16) 0.183(16) 0.150(14) 0.028(11) 0.097(13) 0.006(12)
O32 0.169(13) 0.106(10) 0.096(9) 0.011(7) 0.042(9) -0.022(9)
O33 0.210(17) 0.125(11) 0.097(10) -0.029(8) -0.052(10) -0.003(10)
O34 0.27(2) 0.182(15) 0.103(10) -0.013(10) 0.031(12) 0.155(16)
O41 0.108(9) 0.105(9) 0.101(9) -0.003(7) 0.035(7) 0.008(7)
O42 0.156(13) 0.146(12) 0.111(10) 0.037(9) 0.055(9) -0.028(10)
O43 0.096(9) 0.144(12) 0.114(10) 0.002(8) -0.025(8) 0.021(8)
O44 0.196(16) 0.070(8) 0.118(10) -0.012(7) -0.012(10) -0.001(9)
O102 0.063(5) 0.057(5) 0.046(4) 0.010(3) 0.021(4) 0.010(4)
O103 0.046(4) 0.049(4) 0.054(4) 0.006(3) 0.012(3) 0.013(4)
O122 0.097(8) 0.144(10) 0.069(7) -0.041(7) 0.025(6) 0.004(7)
O133 0.148(12) 0.100(9) 0.096(9) 0.018(7) 0.024(8) -0.039(8)
O204 0.063(5) 0.047(4) 0.066(5) -0.001(4) 0.030(4) 0.002(4)
O206 0.059(5) 0.083(6) 0.056(5) -0.017(4) -0.003(4) 0.019(5)
O304 0.055(5) 0.050(4) 0.059(5) -0.007(4) 0.030(4) -0.004(4)
O305 0.063(5) 0.054(5) 0.051(4) 0.000(4) 0.002(4) 0.000(4)
O407 0.054(5) 0.072(6) 0.067(5) 0.021(4) 0.004(4) 0.008(4)
O506 0.080(6) 0.061(5) 0.059(5) -0.005(4) 0.029(4) -0.010(5)
O507 0.044(4) 0.066(5) 0.069(5) 0.009(4) 0.011(4) 0.009(4)
O608 0.055(5) 0.071(5) 0.044(4) 0.006(4) 0.005(4) 0.010(4)
O708 0.047(4) 0.074(5) 0.055(5) 0.003(4) 0.012(4) 0.008(4)
Re1 0.0459(3) 0.0647(3) 0.0448(2) -0.0033(2) 0.00876(19) 0.0098(2)
Re2 0.0529(3) 0.0663(3) 0.0446(3) -0.0048(2) 0.0086(2) 0.0123(2)
Re3 0.0808(4) 0.0741(4) 0.0503(3) -0.0043(2) 0.0044(3) 0.0101(3)
Re4 0.0644(3) 0.0661(3) 0.0553(3) 0.0019(2) -0.0013(2) 0.0056(3)
Si1 0.0424(16) 0.0505(18) 0.0422(15) 0.0019(13) 0.0091(13) 0.0063(14)
Si2 0.0368(15) 0.0499(17) 0.0424(15) -0.0015(13) 0.0130(12) 0.0041(13)
Si3 0.0417(16) 0.0454(16) 0.0424(15) 0.0020(12) 0.0149(12) 0.0044(13)
Si4 0.0433(16) 0.0439(17) 0.0457(16) -0.0012(13) 0.0140(13) -0.0008(13)
Si5 0.0417(16) 0.0490(18) 0.0547(18) 0.0021(14) 0.0123(14) -0.0014(14)
Si6 0.0516(18) 0.0470(17) 0.0459(16) -0.0054(13) 0.0087(14) 0.0016(15)
Si7 0.0471(17) 0.0553(19) 0.0461(16) 0.0052(14) 0.0087(13) 0.0087(15)
Si8 0.0465(17) 0.065(2) 0.0432(16) 0.0004(14) 0.0089(13) 0.0011(16)

loop_
_atom_type_symbol
_atom_type_description
_atom_type_scat_dispersion_real
_atom_type_scat_dispersion_imag
_atom_type_scat_source
C C 0.0033 0.0016 'International Tables Vol C Tables 4.2.6.8 and 6.1.1.4'
H H 0 0 'International Tables Vol C Tables 4.2.6.8 and 6.1.1.4'
O O 0.0106 0.006 'International Tables Vol C Tables 4.2.6.8 and 6.1.1.4'
Re Re -1.0185 7.231 'International Tables Vol C Tables 4.2.6.8 and 6.1.1.4'
Si Si 0.0817 0.0704 'International Tables Vol C Tables 4.2.6.8 and 6.1.1.4'

loop_
_geom_angle_atom_site_label_1
_geom_angle_atom_site_label_2
_geom_angle_atom_site_label_3
_geom_angle
O11 C11 Re1 174.8(13)
O122 C12 Re1 179.8(17)
O133 C13 Re1 176.9(15)
O14 C14 Re1 176.5(15)
O21 C21 Re2 177.3(13)
O22 C22 Re2 179.4(16)
O23 C23 Re2 178.0(12)
O24 C24 Re2 176.1(14)
O31 C31 Re3 175.6(17)
O32 C32 Re3 178.4(17)
O33 C33 Re3 176.3(19)
O34 C34 Re3 177.6(16)
O41 C41 Re4 179.0(16)
O42 C42 Re4 172.5(17)
O43 C43 Re4 178.9(16)
O44 C44 Re4 175.9(19)
C106 C101 C102 111.5(10)
C106 C101 Si1 113.1(7)
C102 C101 Si1 111.7(7)
C103 C102 C101 111.5(10)
C104 C103 C102 109.7(12)
C103 C104 C105 108.1(12)
C104 C105 C106 114.8(12)
C101 C106 C105 108.0(10)
C206 C201 C202 117.1(15)
C206 C201 Si2 113.3(10)
C202 C201 Si2 111.8(9)
C203 C202 C201 111.5(18)
C202 C203 C204 109.7(16)
C203 C204 C205 122(2)
C206 C205 C204 109.9(18)
C201 C206 C205 116.0(16)
C302 C301 C306 108.0(9)
C302 C301 Si3 111.7(7)
C306 C301 Si3 112.6(7)
C303 C302 C301 117.3(10)
C304 C303 C302 109.3(11)
C303 C304 C305 109.5(11)
C306 C305 C304 110.8(10)
C305 C306 C301 113.7(9)
C402 C401 C406 112.0(11)
C402 C401 Si4 113.8(8)
C406 C401 Si4 110.6(7)
C403 C402 C401 113.4(11)
C404 C403 C402 108.2(14)
C403 C404 C405 109.3(15)
C406 C405 C404 110.5(13)
C405 C406 C401 107.8(12)
C506 C501 C502 97.5(17)
C506 C501 Si5 113.3(12)
C502 C501 Si5 116.5(11)
C501 C502 C503 112.3(15)
C504 C503 C502 129(3)
C503 C504 C505 84(2)
C504 C505 C506 132(3)
C501 C506 C505 109.8(19)
C606 C601 C602 129.4(13)
C606 C601 Si6 115.4(10)
C602 C601 Si6 115.2(9)
C601 C602 C603 112.5(13)
C604 C603 C602 118.9(17)
C603 C604 C605 107(2)
C604 C605 C606 129.3(19)
C601 C606 C605 105.9(15)
C702 C701 C706 107.9(12)
C702 C701 Si7 113.6(8)
C706 C701 Si7 111.6(8)
C701 C702 C703 110.7(11)
C702 C703 C704 112.3(13)
C705 C704 C703 110.6(15)
C704 C705 C706 104.9(14)
C705 C706 C701 111.2(12)
C806 C801 C802 109.5(12)
C806 C801 Si8 110.2(8)
C802 C801 Si8 112.2(8)
C801 C802 C803 112.4(13)
C804 C803 C802 107.9(14)
C805 C804 C803 110.2(17)
C806 C805 C804 111.0(15)
C805 C806 C801 108.6(13)
Si1 O1 Re2 135.6(4)
Si1 O1 Re1 135.3(4)
Re2 O1 Re1 88.9(2)
Si8 O2 Re4 132.3(4)
Si8 O2 Re3 134.7(4)
Re4 O2 Re3 87.9(3)
Si2 O102 Si1 153.2(5)
Si3 O103 Si1 136.4(5)
Si2 O204 Si4 161.8(5)
Si6 O206 Si2 156.1(6)
Si3 O304 Si4 139.1(5)
Si5 O305 Si3 154.2(5)
Si4 O407 Si7 148.6(6)
Si5 O506 Si6 150.7(6)
Si5 O507 Si7 149.4(5)
Si8 O608 Si6 151.2(5)
Si7 O708 Si8 145.1(5)
C14 Re1 C12 91.0(5)
C14 Re1 C11 87.2(6)
C12 Re1 C11 88.1(6)
C14 Re1 C13 89.3(7)
C12 Re1 C13 90.5(6)
C11 Re1 C13 176.2(6)
C14 Re1 O1 166.8(4)
C12 Re1 O1 102.2(4)
C11 Re1 O1 92.4(4)
C13 Re1 O1 91.4(5)
C14 Re1 Re2 121.2(4)
C12 Re1 Re2 147.7(4)
C11 Re1 Re2 91.1(3)
C13 Re1 Re2 92.1(4)
O1 Re1 Re2 45.53(18)
C21 Re2 C23 90.5(5)
C21 Re2 C22 87.3(6)
C23 Re2 C22 86.7(6)
C21 Re2 C24 90.4(6)
C23 Re2 C24 89.1(6)
C22 Re2 C24 175.2(6)
C21 Re2 O1 165.6(4)
C23 Re2 O1 103.8(4)
C22 Re2 O1 94.5(4)
C24 Re2 O1 88.9(5)
C21 Re2 Re1 120.1(4)
C23 Re2 Re1 149.3(4)
C22 Re2 Re1 92.8(4)
C24 Re2 Re1 92.1(4)
O1 Re2 Re1 45.57(18)
C33 Re3 C34 92.2(8)
C33 Re3 C31 89.1(8)
C34 Re3 C31 86.1(8)
C33 Re3 C32 90.0(7)
C34 Re3 C32 90.0(8)
C31 Re3 C32 176.0(7)
C33 Re3 O2 165.9(6)
C34 Re3 O2 101.9(6)
C31 Re3 O2 92.4(6)
C32 Re3 O2 89.4(5)
C33 Re3 Re4 120.2(5)
C34 Re3 Re4 147.5(6)
C31 Re3 Re4 91.1(5)
C32 Re3 Re4 92.6(5)
O2 Re3 Re4 45.8(2)
C43 Re4 C44 90.2(7)
C43 Re4 C41 89.5(7)
C44 Re4 C41 88.1(7)
C43 Re4 C42 91.8(7)
C44 Re4 C42 89.3(7)
C41 Re4 C42 177.1(7)
C43 Re4 O2 166.7(5)
C44 Re4 O2 103.1(5)
C41 Re4 O2 90.2(5)
C42 Re4 O2 89.2(5)
C43 Re4 Re3 120.5(5)
C44 Re4 Re3 149.2(5)
C41 Re4 Re3 93.5(5)
C42 Re4 Re3 88.2(5)
O2 Re4 Re3 46.3(2)
O102 Si1 O1 108.1(4)
O102 Si1 O103 110.0(4)
O1 Si1 O103 106.2(4)
O102 Si1 C101 111.0(4)
O1 Si1 C101 112.3(5)
O103 Si1 C101 109.1(4)
O204 Si2 O206 108.7(4)
O204 Si2 O102 109.1(4)
O206 Si2 O102 109.4(5)
O204 Si2 C201 110.1(5)
O206 Si2 C201 110.2(5)
O102 Si2 C201 109.3(5)
O103 Si3 O304 107.8(4)
O103 Si3 O305 107.8(4)
O304 Si3 O305 109.0(4)
O103 Si3 C301 112.8(4)
O304 Si3 C301 109.4(4)
O305 Si3 C301 110.0(5)
O204 Si4 O407 109.2(5)
O204 Si4 O304 108.0(4)
O407 Si4 O304 109.9(4)
O204 Si4 C401 109.1(5)
O407 Si4 C401 110.4(5)
O304 Si4 C401 110.2(4)
O507 Si5 O506 109.2(5)
O507 Si5 O305 108.3(4)
O506 Si5 O305 107.8(5)
O507 Si5 C501 109.3(6)
O506 Si5 C501 112.7(7)
O305 Si5 C501 109.5(6)
O206 Si6 O506 108.7(5)
O206 Si6 O608 109.1(5)
O506 Si6 O608 108.8(5)
O206 Si6 C601 109.3(5)
O506 Si6 C601 110.8(6)
O608 Si6 C601 110.2(6)
O708 Si7 O507 108.3(4)
O708 Si7 O407 108.9(5)
O507 Si7 O407 109.5(4)
O708 Si7 C701 110.4(5)
O507 Si7 C701 109.0(5)
O407 Si7 C701 110.8(5)
O2 Si8 O608 108.6(4)
O2 Si8 O708 106.8(4)
O608 Si8 O708 110.5(4)
O2 Si8 C801 110.3(5)
O608 Si8 C801 110.4(5)
O708 Si8 C801 110.2(5)

loop_
_geom_bond_atom_site_label_1
_geom_bond_atom_site_label_2
_geom_bond_distance
C11 O11 1.105(15)
C11 Re1 1.993(15)
C12 O122 1.134(15)
C12 Re1 1.940(14)
C13 O133 1.105(15)
C13 Re1 1.995(15)
C14 O14 1.147(16)
C14 Re1 1.921(15)
C21 O21 1.131(16)
C21 Re2 1.911(15)
C22 O22 1.087(15)
C22 Re2 2.005(15)
C23 O23 1.137(14)
C23 Re2 1.939(14)
C24 O24 1.114(15)
C24 Re2 2.007(15)
C31 O31 1.141(18)
C31 Re3 1.959(17)
C32 O32 1.149(19)
C32 Re3 2.02(2)
C33 O33 1.149(19)
C33 Re3 1.906(18)
C34 O34 1.146(19)
C34 Re3 1.910(18)
C41 O41 1.157(17)
C41 Re4 1.943(16)
C42 O42 1.120(18)
C42 Re4 1.997(19)
C43 O43 1.202(18)
C43 Re4 1.840(18)
C44 O44 1.126(17)
C44 Re4 1.887(17)
C101 C106 1.515(8)
C101 C102 1.539(8)
C101 Si1 1.896(12)
C102 C103 1.519(8)
C103 C104 1.518(8)
C104 C105 1.520(8)
C105 C106 1.527(8)
C201 C206 1.521(8)
C201 C202 1.541(9)
C201 Si2 1.868(12)
C202 C203 1.529(9)
C203 C204 1.534(9)
C204 C205 1.534(9)
C205 C206 1.527(9)
C301 C302 1.530(8)
C301 C306 1.531(8)
C301 Si3 1.826(10)
C302 C303 1.528(8)
C303 C304 1.517(8)
C304 C305 1.529(8)
C305 C306 1.528(8)
C401 C402 1.531(8)
C401 C406 1.536(8)
C401 Si4 1.857(12)
C402 C403 1.526(8)
C403 C404 1.517(9)
C404 C405 1.528(9)
C405 C406 1.526(8)
C501 C506 1.517(9)
C501 C502 1.520(9)
C501 Si5 1.822(14)
C502 C503 1.543(9)
C503 C504 1.528(9)
C504 C505 1.5398(10)
C505 C506 1.5400(10)
C601 C606 1.503(9)
C601 C602 1.511(8)
C601 Si6 1.816(13)
C602 C603 1.523(9)
C603 C604 1.510(9)
C604 C605 1.520(9)
C605 C606 1.534(9)
C701 C702 1.518(8)
C701 C706 1.534(8)
C701 Si7 1.844(12)
C702 C703 1.520(8)
C703 C704 1.521(9)
C704 C705 1.518(9)
C705 C706 1.525(8)
C801 C806 1.516(8)
C801 C802 1.528(8)
C801 Si8 1.893(13)
C802 C803 1.533(8)
C803 C804 1.524(9)
C804 C805 1.520(9)
C805 C806 1.515(8)
O1 Si1 1.627(7)
O1 Re2 2.149(7)
O1 Re1 2.151(7)
O2 Si8 1.619(8)
O2 Re4 2.151(8)
O2 Re3 2.167(8)
O102 Si2 1.616(7)
O102 Si1 1.616(8)
O103 Si3 1.617(7)
O103 Si1 1.634(8)
O204 Si2 1.601(8)
O204 Si4 1.606(8)
O206 Si6 1.587(9)
O206 Si2 1.611(8)
O304 Si3 1.620(8)
O304 Si4 1.623(7)
O305 Si5 1.607(8)
O305 Si3 1.627(8)
O407 Si4 1.610(8)
O407 Si7 1.625(9)
O506 Si5 1.598(9)
O506 Si6 1.618(8)
O507 Si5 1.595(8)
O507 Si7 1.620(8)
O608 Si8 1.622(8)
O608 Si6 1.630(8)
O708 Si7 1.613(8)
O708 Si8 1.634(8)
Re1 Re2 3.0115(7)
Re3 Re4 2.9979(8)
